data_2204073
loop_
_publ_author_name
'Fei Gao'
'Caixia Yin'
'Pin Yang'
'Gang Xue'

_publ_section_title
;
2-[4-(2-Hydroxyethyl)piperazin-1-yl]ethanesulfonic acid
;
_journal_issue 8
_journal_name_full 'Acta Crystallographica, Section E'
_journal_page_first o1327
_journal_page_last o1328
_journal_paper_doi 10.1107/S1600536804016587
_journal_volume 60
_journal_year 2004
_chemical_formula_iupac 'C8 H18 N2 O4 S'
_chemical_formula_moiety 'C8 H18 N2 O4 S'
_chemical_formula_sum 'C8 H18 N2 O4 S'
_chemical_formula_weight 238.30
_chemical_name_common
;
2-[4-(2-Hydroxyethyl)piperazin-1-yl]ethanesulfonic acid
;
_chemical_name_systematic
;
2-[4-(2-Hydroxyethyl)piperazin-1-yl]ethanesulfonic acid
;
_space_group_IT_number 61
_space_group_name_Hall '-P 2ac 2ab'
_space_group_name_H-M_alt 'P b c a'
_symmetry_cell_setting orthorhombic
_symmetry_space_group_name_Hall '-P 2ac 2ab'
_symmetry_space_group_name_H-M 'P b c a'
_atom_sites_solution_hydrogens geom
_atom_sites_solution_primary direct
_atom_sites_solution_secondary difmap
_audit_creation_method SHELXL-97
_cell_angle_alpha 90.00
_cell_angle_beta 90.00
_cell_angle_gamma 90.00
_cell_formula_units_Z 8
_cell_length_a 8.3813(13)
_cell_length_b 9.6623(16)
_cell_length_c 27.056(4)
_cell_measurement_reflns_used 12566
_cell_measurement_temperature 298(2)
_cell_measurement_theta_max 26.96
_cell_measurement_theta_min 2.43
_cell_volume 2191.1(6)
_computing_cell_refinement 'SAINT (Bruker, 2000)'
_computing_data_collection 'SMART (Bruker, 2000)'
_computing_data_reduction SAINT
_computing_molecular_graphics 'SHELXTL/PC (Sheldrick, 1999)'
_computing_publication_material SHELXTL/PC
_computing_structure_refinement 'SHELXL97 (Sheldrick, 2000)'
_computing_structure_solution 'SHELXS97 (Sheldrick, 2000)'
_diffrn_ambient_temperature 298(2)
_diffrn_detector_area_resol_mean '100x100 microns'
_diffrn_measured_fraction_theta_full 0.999
_diffrn_measured_fraction_theta_max 0.999
_diffrn_measurement_device_type 'SMART 1K CCD area-detector'
_diffrn_measurement_method '\f and \w'
_diffrn_radiation_monochromator graphite
_diffrn_radiation_source 'fine-focus sealed tube'
_diffrn_radiation_type MoK\a
_diffrn_radiation_wavelength 0.71073
_diffrn_reflns_av_R_equivalents 0.0267
_diffrn_reflns_av_sigmaI/netI 0.0219
_diffrn_reflns_limit_h_max 7
_diffrn_reflns_limit_h_min -9
_diffrn_reflns_limit_k_max 11
_diffrn_reflns_limit_k_min -11
_diffrn_reflns_limit_l_max 25
_diffrn_reflns_limit_l_min -32
_diffrn_reflns_number 9743
_diffrn_reflns_theta_full 25.00
_diffrn_reflns_theta_max 25.00
_diffrn_reflns_theta_min 1.51
_diffrn_standards_decay_% 3.97
_diffrn_standards_interval_count 0
_diffrn_standards_interval_time 0
_diffrn_standards_number 0
_exptl_absorpt_coefficient_mu 0.294
_exptl_absorpt_correction_T_max 0.9826
_exptl_absorpt_correction_T_min 0.8481
_exptl_absorpt_correction_type multi-scan
_exptl_absorpt_process_details '(SADABS; Sheldrick, 2000)'
_exptl_crystal_colour green
_exptl_crystal_density_diffrn 1.445
_exptl_crystal_density_method 'not measured'
_exptl_crystal_description sheet
_exptl_crystal_F_000 1024
_exptl_crystal_size_max 0.58
_exptl_crystal_size_mid 0.58
_exptl_crystal_size_min 0.06
_refine_diff_density_max 0.625
_refine_diff_density_min -0.322
_refine_ls_extinction_coef 0.0033(6)
_refine_ls_extinction_expression Fc^*^=kFc[1+0.001xFc^2^\l^3^/sin(2\q)]^-1/4^
_refine_ls_extinction_method SHELXL97
_refine_ls_goodness_of_fit_ref 1.064
_refine_ls_hydrogen_treatment mixed
_refine_ls_matrix_type full
_refine_ls_number_parameters 141
_refine_ls_number_reflns 1919
_refine_ls_number_restraints 0
_refine_ls_restrained_S_all 1.064
_refine_ls_R_factor_all 0.0449
_refine_ls_R_factor_gt 0.0406
_refine_ls_shift/su_max 0.001
_refine_ls_shift/su_mean 0.000
_refine_ls_structure_factor_coef Fsqd
_refine_ls_weighting_details 'calc w = 1/[\s^2^(Fo^2^)+(0.0636P)^2^+1.4035P] where P = (Fo^2^+2Fc^2^)/3'
_refine_ls_weighting_scheme calc
_refine_ls_wR_factor_gt 0.1113
_refine_ls_wR_factor_ref 0.1146
_reflns_number_gt 1724
_reflns_number_total 1919
_reflns_threshold_expression I>2\s(I)
_cod_data_source_file ob6390.cif
_cod_depositor_comments
;
The following automatic conversions were performed:
'_symmetry_cell_setting' value 'Orthorhombic' changed to 'orthorhombic'
according to '/home/saulius/struct/CIF-dictionaries/cif_core.dic'
dictionary named 'cif_core.dic' version 2.4.1 from 2010-06-29.

Automatic conversion script
Id: cif_fix_enum 1527 2010-12-29 10:47:43Z saulius 
;
_cod_database_code 2204073

loop_
_symmetry_equiv_pos_as_xyz
'x, y, z'
'-x+1/2, -y, z+1/2'
'-x, y+1/2, -z+1/2'
'x+1/2, -y+1/2, -z'
'-x, -y, -z'
'x-1/2, y, -z-1/2'
'x, -y-1/2, z-1/2'
'-x-1/2, y-1/2, z'

loop_
_atom_site_label
_atom_site_fract_x
_atom_site_fract_y
_atom_site_fract_z
_atom_site_U_iso_or_equiv
_atom_site_adp_type
_atom_site_calc_flag
_atom_site_refinement_flags
_atom_site_occupancy
_atom_site_type_symbol
S 1.04860(6) 0.27595(6) 0.443761(18) 0.0285(2) Uani d . 1 S
O2 0.90393(19) 0.35559(18) 0.43881(6) 0.0446(4) Uani d . 1 O
O3 1.0642(2) 0.16138(19) 0.40993(6) 0.0562(5) Uani d . 1 O
O1 1.18966(17) 0.36491(16) 0.44371(5) 0.0354(4) Uani d . 1 O
H1 1.2620 0.3280 0.4255 0.080 Uiso d . 1 H
O4 0.7746(2) 0.33570(17) 0.78314(6) 0.0369(4) Uani d . 1 O
H4 0.699(4) 0.300(3) 0.7867(11) 0.055(10) Uiso d . 1 H
N1 0.96747(19) 0.25262(17) 0.59097(6) 0.0245(4) Uani d . 1 N
N2 0.97735(19) 0.20089(17) 0.69669(6) 0.0243(4) Uani d . 1 N
C1 1.0725(2) 0.1432(2) 0.61282(7) 0.0301(5) Uani d . 1 C
H1A 1.1774 0.1815 0.6195 0.036 Uiso calc R 1 H
H1B 1.0848 0.0676 0.5895 0.036 Uiso calc R 1 H
C2 1.0001(3) 0.0900(2) 0.66014(7) 0.0300(5) Uani d . 1 C
H2B 0.8979 0.0475 0.6529 0.036 Uiso calc R 1 H
H2C 1.0691 0.0194 0.6740 0.036 Uiso calc R 1 H
C3 0.8718(3) 0.3058(2) 0.67489(7) 0.0288(5) Uani d . 1 C
H3B 0.8547 0.3797 0.6986 0.035 Uiso calc R 1 H
H3C 0.7691 0.2643 0.6675 0.035 Uiso calc R 1 H
C4 0.9424(3) 0.3651(2) 0.62809(7) 0.0306(5) Uani d . 1 C
H4B 0.8711 0.4345 0.6146 0.037 Uiso calc R 1 H
H4C 1.0436 0.4093 0.6355 0.037 Uiso calc R 1 H
C5 0.9105(3) 0.1406(2) 0.74216(7) 0.0314(5) Uani d . 1 C
H5B 0.9753 0.0617 0.7516 0.038 Uiso calc R 1 H
H5C 0.8041 0.1067 0.7351 0.038 Uiso calc R 1 H
C6 1.0321(3) 0.3104(2) 0.54346(8) 0.0310(5) Uani d . 1 C
H6A 1.1375 0.3487 0.5493 0.037 Uiso calc R 1 H
H6B 0.9635 0.3848 0.5322 0.037 Uiso calc R 1 H
C7 0.9011(3) 0.2390(2) 0.78573(8) 0.0352(5) Uani d . 1 C
H7A 0.8892 0.1851 0.8157 0.042 Uiso calc R 1 H
H7B 1.0010 0.2892 0.7881 0.042 Uiso calc R 1 H
C8 1.0424(2) 0.2005(2) 0.50383(8) 0.0298(5) Uani d . 1 C
H8A 0.9505 0.1397 0.5062 0.036 Uiso calc R 1 H
H8B 1.1375 0.1451 0.5090 0.036 Uiso calc R 1 H

loop_
_atom_site_aniso_label
_atom_site_aniso_U_11
_atom_site_aniso_U_22
_atom_site_aniso_U_33
_atom_site_aniso_U_12
_atom_site_aniso_U_13
_atom_site_aniso_U_23
S 0.0287(3) 0.0340(3) 0.0229(3) -0.0010(2) 0.00217(19) 0.0004(2)
O2 0.0273(8) 0.0624(11) 0.0441(10) 0.0036(8) -0.0059(6) 0.0122(8)
O3 0.0884(14) 0.0468(10) 0.0334(9) -0.0092(10) 0.0119(9) -0.0114(8)
O1 0.0263(8) 0.0412(9) 0.0387(8) 0.0008(7) 0.0078(6) 0.0068(7)
O4 0.0315(9) 0.0391(9) 0.0400(9) -0.0023(7) 0.0075(7) -0.0035(7)
N1 0.0259(9) 0.0277(9) 0.0198(8) 0.0015(6) 0.0011(6) 0.0011(7)
N2 0.0250(9) 0.0263(8) 0.0217(9) 0.0016(7) 0.0009(6) 0.0018(6)
C1 0.0320(11) 0.0317(11) 0.0266(11) 0.0075(9) 0.0025(8) 0.0008(9)
C2 0.0364(11) 0.0254(10) 0.0282(11) 0.0037(9) 0.0028(9) 0.0016(8)
C3 0.0306(11) 0.0317(10) 0.0239(10) 0.0070(9) 0.0005(8) -0.0011(8)
C4 0.0387(12) 0.0257(10) 0.0273(11) 0.0053(9) -0.0008(8) 0.0008(8)
C5 0.0332(11) 0.0326(11) 0.0284(11) -0.0006(9) 0.0045(9) 0.0039(9)
C6 0.0384(13) 0.0300(11) 0.0245(10) -0.0039(9) 0.0031(8) 0.0043(8)
C7 0.0314(11) 0.0488(13) 0.0256(11) 0.0011(10) 0.0012(9) -0.0007(9)
C8 0.0332(12) 0.0316(11) 0.0245(11) -0.0007(9) 0.0037(8) 0.0027(9)

loop_
_atom_type_symbol
_atom_type_description
_atom_type_scat_dispersion_real
_atom_type_scat_dispersion_imag
_atom_type_scat_source
C C 0.0033 0.0016 'International Tables Vol C Tables 4.2.6.8 and 6.1.1.4'
H H 0.0000 0.0000 'International Tables Vol C Tables 4.2.6.8 and 6.1.1.4'
N N 0.0061 0.0033 'International Tables Vol C Tables 4.2.6.8 and 6.1.1.4'
O O 0.0106 0.0060 'International Tables Vol C Tables 4.2.6.8 and 6.1.1.4'
S S 0.1246 0.1234 'International Tables Vol C Tables 4.2.6.8 and 6.1.1.4'

loop_
_geom_angle_atom_site_label_1
_geom_angle_atom_site_label_2
_geom_angle_atom_site_label_3
_geom_angle
_geom_angle_publ_flag
O2 S O3 115.27(11) no
O2 S O1 111.48(10) no
O3 S O1 112.17(10) no
O2 S C8 106.17(10) no
O3 S C8 105.49(10) no
O1 S C8 105.38(9) no
S O1 H1 109.09 ?
C7 O4 H4 110(2) ?
C4 N1 C1 109.28(15) no
C4 N1 C6 110.82(16) no
C1 N1 C6 112.84(15) no
C3 N2 C2 108.12(15) no
C3 N2 C5 112.30(16) no
C2 N2 C5 108.86(16) no
N1 C1 C2 109.85(16) no
N1 C1 H1A 109.7 ?
C2 C1 H1A 109.7 ?
N1 C1 H1B 109.7 ?
C2 C1 H1B 109.7 ?
H1A C1 H1B 108.2 ?
N2 C2 C1 112.00(17) no
N2 C2 H2B 109.2 ?
C1 C2 H2B 109.2 ?
N2 C2 H2C 109.2 ?
C1 C2 H2C 109.2 ?
H2B C2 H2C 107.9 ?
N2 C3 C4 111.22(17) no
N2 C3 H3B 109.4 ?
C4 C3 H3B 109.4 ?
N2 C3 H3C 109.4 ?
C4 C3 H3C 109.4 ?
H3B C3 H3C 108.0 ?
N1 C4 C3 110.04(16) no
N1 C4 H4B 109.7 ?
C3 C4 H4B 109.7 ?
N1 C4 H4C 109.7 ?
C3 C4 H4C 109.7 ?
H4B C4 H4C 108.2 ?
N2 C5 C7 114.95(17) no
N2 C5 H5B 108.5 ?
C7 C5 H5B 108.5 ?
N2 C5 H5C 108.5 ?
C7 C5 H5C 108.5 ?
H5B C5 H5C 107.5 ?
N1 C6 C8 111.47(17) no
N1 C6 H6A 109.3 ?
C8 C6 H6A 109.3 ?
N1 C6 H6B 109.3 ?
C8 C6 H6B 109.3 ?
H6A C6 H6B 108.0 ?
O4 C7 C5 114.50(17) no
O4 C7 H7A 108.6 ?
C5 C7 H7A 108.6 ?
O4 C7 H7B 108.6 ?
C5 C7 H7B 108.6 ?
H7A C7 H7B 107.6 ?
C6 C8 S 111.14(14) no
C6 C8 H8A 109.4 ?
S C8 H8A 109.4 ?
C6 C8 H8B 109.4 ?
S C8 H8B 109.4 ?
H8A C8 H8B 108.0 ?

loop_
_geom_bond_atom_site_label_1
_geom_bond_atom_site_label_2
_geom_bond_distance
_geom_bond_publ_flag
S O2 1.4424(17) y
S O3 1.4424(18) y
S O1 1.4617(16) y
S C8 1.782(2) y
O1 H1 0.859 ?
O4 C7 1.415(3) y
O4 H4 0.73(3) ?
N1 C4 1.495(3) y
N1 C1 1.498(3) y
N1 C6 1.503(3) y
N2 C3 1.469(2) y
N2 C2 1.471(3) y
N2 C5 1.472(3) y
C1 C2 1.507(3) y
C1 H1A 0.9700 ?
C1 H1B 0.9700 ?
C2 H2B 0.9700 ?
C2 H2C 0.9700 ?
C3 C4 1.511(3) y
C3 H3B 0.9700 ?
C3 H3C 0.9700 ?
C4 H4B 0.9700 ?
C4 H4C 0.9700 ?
C5 C7 1.516(3) y
C5 H5B 0.9700 ?
C5 H5C 0.9700 ?
C6 C8 1.512(3) y
C6 H6A 0.9700 ?
C6 H6B 0.9700 ?
C7 H7A 0.9700 ?
C7 H7B 0.9700 ?
C8 H8A 0.9700 ?
C8 H8B 0.9700 ?

loop_
_geom_hbond_atom_site_label_D
_geom_hbond_atom_site_label_H
_geom_hbond_atom_site_label_A
_geom_hbond_site_symmetry_A
_geom_hbond_distance_DH
_geom_hbond_distance_HA
_geom_hbond_distance_DA
_geom_hbond_angle_DHA
_geom_hbond_publ_flag
O1 H1 N1 4_556 0.86 1.94 2.755(2) 158 y
O4 H4 N2 6_557 0.73(3) 2.14(3) 2.864(2) 175(3) y
C1 H1A O2 4_556 0.97 2.49 3.109(3) 121 y
C3 H3B O4 . 0.97 2.42 3.054(2) 122 y

loop_
_geom_torsion_atom_site_label_1
_geom_torsion_atom_site_label_2
_geom_torsion_atom_site_label_3
_geom_torsion_atom_site_label_4
_geom_torsion
_geom_torsion_publ_flag
C4 N1 C1 C2 56.4(2) yes
C6 N1 C1 C2 -179.83(17) ?
C3 N2 C2 C1 59.3(2) yes
C5 N2 C2 C1 -178.49(17) ?
N1 C1 C2 N2 -58.8(2) yes
C2 N2 C3 C4 -59.4(2) yes
C5 N2 C3 C4 -179.54(17) ?
C1 N1 C4 C3 -57.1(2) yes
C6 N1 C4 C3 177.92(17) ?
N2 C3 C4 N1 59.8(2) yes
C3 N2 C5 C7 -68.2(2) ?
C2 N2 C5 C7 172.14(17) ?
C4 N1 C6 C8 -174.23(16) ?
C1 N1 C6 C8 62.8(2) ?
N2 C5 C7 O4 76.5(2) ?
N1 C6 C8 S 159.09(14) ?
O2 S C8 C6 -59.31(17) ?
O3 S C8 C6 177.90(15) ?
O1 S C8 C6 59.06(16) ?

loop_
_cod_related_entry_id
_cod_related_entry_database
_cod_related_entry_code
1 ChemSpider 22278
